data_4308448
loop_
_publ_author_name
'Tapan K. Paine'
'Hui Zheng'
'Lawrence Que'

_publ_contact_author_name 'Lawrence Que Jr.'
_publ_section_title
;
Iron Coordination Chemistry of Phenylpyruvate: An Unexpected \k3-Bridging
Mode That Leads to Oxidative Cleavage of the C2-C3 Bond
;
_journal_name_full 'Inorganic Chemistry'
_journal_page_first 474
_journal_page_last 476
_journal_paper_doi 10.1021/ic048427k
_journal_volume 44
_journal_year 2005
_chemical_formula_moiety '2(C H2 Cl2), C54 H41 B Fe N6 O3'
_chemical_formula_sum 'C56 H45 B Cl4 Fe N6 O3'
_chemical_formula_weight 1058.44
_chemical_name_common 03267
_chemical_name_systematic
;
?
;
_space_group_IT_number 14
_symmetry_cell_setting monoclinic
_symmetry_space_group_name_Hall '-P 2yn'
_symmetry_space_group_name_H-M 'P 1 21/n 1'
_atom_sites_solution_hydrogens geom
_atom_sites_solution_primary direct
_atom_sites_solution_secondary difmap
_audit_creation_method SHELXL-97
_cell_angle_alpha 90.00
_cell_angle_beta 90.223(4)
_cell_angle_gamma 90.00
_cell_formula_units_Z 4
_cell_length_a 10.056(3)
_cell_length_b 37.072(9)
_cell_length_c 13.409(3)
_cell_measurement_reflns_used 1015
_cell_measurement_temperature 173(2)
_cell_volume 4999(2)
_computing_cell_refinement 'SAINT, Bruker'
_computing_data_collection 'SMART, Bruker'
_computing_data_reduction 'SAINT, Bruker'
_computing_molecular_graphics 'SHELXTL, Bruker'
_computing_structure_refinement SHELXL-97
_computing_structure_solution SIR97
_diffrn_ambient_temperature 173(2)
_diffrn_measured_fraction_theta_full 0.997
_diffrn_measured_fraction_theta_max 0.997
_diffrn_measurement_device_type 'Siemens SMART Platform CCD'
_diffrn_measurement_method 'area detector, omega scans'
_diffrn_radiation_monochromator graphite
_diffrn_radiation_source 'normal-focus sealed tube'
_diffrn_radiation_type MoK\a
_diffrn_radiation_wavelength 0.71073
_diffrn_reflns_av_R_equivalents 0.0668
_diffrn_reflns_av_sigmaI/netI 0.0475
_diffrn_reflns_limit_h_max 11
_diffrn_reflns_limit_h_min -11
_diffrn_reflns_limit_k_max 44
_diffrn_reflns_limit_k_min -44
_diffrn_reflns_limit_l_max 15
_diffrn_reflns_limit_l_min -15
_diffrn_reflns_number 48025
_diffrn_reflns_theta_full 25.05
_diffrn_reflns_theta_max 25.05
_diffrn_reflns_theta_min 0.55
_exptl_absorpt_coefficient_mu 0.568
_exptl_absorpt_correction_T_max 1.000000
_exptl_absorpt_correction_T_min 0.838955
_exptl_absorpt_correction_type multi-scan
_exptl_absorpt_process_details 'SADABS, R. Blessing, 1995'
_exptl_crystal_colour yellow-orange
_exptl_crystal_density_diffrn 1.406
_exptl_crystal_density_method 'not measured'
_exptl_crystal_description needle
_exptl_crystal_F_000 2184
_exptl_crystal_size_max 0.50
_exptl_crystal_size_mid 0.12
_exptl_crystal_size_min 0.04
_refine_diff_density_max 0.281
_refine_diff_density_min -0.329
_refine_diff_density_rms 0.051
_refine_ls_extinction_method none
_refine_ls_goodness_of_fit_ref 1.025
_refine_ls_hydrogen_treatment mixed
_refine_ls_matrix_type full
_refine_ls_number_parameters 712
_refine_ls_number_reflns 8797
_refine_ls_number_restraints 79
_refine_ls_restrained_S_all 1.021
_refine_ls_R_factor_all 0.0706
_refine_ls_R_factor_gt 0.0555
_refine_ls_shift/su_max 0.001
_refine_ls_shift/su_mean 0.000
_refine_ls_structure_factor_coef Fsqd
_refine_ls_weighting_details 'calc w=1/[\s^2^(Fo^2^)+(0.0436P)^2^+6.5819P] where P=(Fo^2^+2Fc^2^)/3'
_refine_ls_weighting_scheme calc
_refine_ls_wR_factor_gt 0.1189
_refine_ls_wR_factor_ref 0.1249
_reflns_number_gt 7265
_reflns_number_total 8797
_reflns_threshold_expression >2sigma(I)
_cod_data_source_file ic048427ksi20041110_032456_2.cif
_cod_data_source_block 03267
_cod_database_code 4308448

loop_
_symmetry_equiv_pos_as_xyz
'x, y, z'
'-x+1/2, y+1/2, -z+1/2'
'-x, -y, -z'
'x-1/2, -y-1/2, z-1/2'

loop_
_atom_site_label
_atom_site_type_symbol
_atom_site_fract_x
_atom_site_fract_y
_atom_site_fract_z
_atom_site_U_iso_or_equiv
_atom_site_adp_type
_atom_site_occupancy
_atom_site_symmetry_multiplicity
_atom_site_calc_flag
_atom_site_refinement_flags
_atom_site_disorder_assembly
_atom_site_disorder_group
Fe1 Fe 0.51297(5) 0.131473(12) 0.74235(3) 0.02646(13) Uani 1 1 d D . .
B1 B 0.4217(4) 0.21043(10) 0.7451(3) 0.0236(7) Uani 1 1 d . A .
H1B H 0.384(3) 0.2376(8) 0.747(2) 0.028 Uiso 1 1 d . . .
O1 O 0.6346(17) 0.0913(4) 0.7720(18) 0.0325(15) Uani 0.349(6) 1 d PD A 1
C1 C 0.594(2) 0.0583(5) 0.7592(16) 0.0401(11) Uani 0.349(6) 1 d PD A 1
O3 O 0.660(4) 0.0305(7) 0.762(3) 0.061(3) Uani 0.349(6) 1 d PD A 1
O2 O 0.3797(17) 0.0818(3) 0.736(2) 0.0298(18) Uani 0.349(6) 1 d PD A 1
C2 C 0.445(2) 0.0538(4) 0.7385(8) 0.0288(15) Uani 0.349(6) 1 d PD A 1
C3 C 0.3930(11) 0.0164(2) 0.7232(9) 0.0416(14) Uani 0.349(6) 1 d PD A 1
H3A H 0.4349 0.0003 0.7730 0.050 Uiso 0.349(6) 1 calc PR A 1
H3B H 0.4201 0.0080 0.6563 0.050 Uiso 0.349(6) 1 calc PR A 1
C4 C 0.2441(13) 0.01310(18) 0.7317(15) 0.0371(15) Uani 0.349(6) 1 d PD A 1
C5 C 0.1768(16) 0.0085(4) 0.6455(13) 0.0696(19) Uani 0.349(6) 1 d PD A 1
H5 H 0.2210 0.0075 0.5831 0.083 Uiso 0.349(6) 1 calc PR A 1
C6 C 0.038(2) 0.0054(4) 0.6528(19) 0.070(3) Uani 0.349(6) 1 d PD A 1
H6 H -0.0106 0.0022 0.5925 0.084 Uiso 0.349(6) 1 calc PR A 1
C7 C -0.0319(16) 0.0066(3) 0.7375(16) 0.058(3) Uani 0.349(6) 1 d PD A 1
H7 H -0.1259 0.0043 0.7379 0.070 Uiso 0.349(6) 1 calc PR A 1
C8 C 0.0400(16) 0.0113(3) 0.8242(12) 0.052(2) Uani 0.349(6) 1 d PD A 1
H8 H -0.0045 0.0124 0.8865 0.063 Uiso 0.349(6) 1 calc PR A 1
C9 C 0.1757(17) 0.0145(3) 0.8207(15) 0.052(2) Uani 0.349(6) 1 d PD A 1
H9 H 0.2239 0.0177 0.8811 0.063 Uiso 0.349(6) 1 calc PR A 1
O1' O 0.6385(9) 0.0911(2) 0.7542(9) 0.0325(15) Uani 0.651(6) 1 d PD A 5
C1' C 0.5979(11) 0.0586(3) 0.7697(8) 0.0401(11) Uani 0.651(6) 1 d PD A 5
O3' O 0.6681(18) 0.0321(4) 0.7835(14) 0.061(3) Uani 0.651(6) 1 d PD A 5
O2' O 0.3797(9) 0.08230(19) 0.7555(9) 0.0298(18) Uani 0.651(6) 1 d PD A 5
C2' C 0.4466(10) 0.0550(2) 0.7698(4) 0.0288(15) Uani 0.651(6) 1 d PD A 5
C3' C 0.3859(6) 0.01893(13) 0.7868(5) 0.0416(14) Uani 0.651(6) 1 d PD A 5
H3'1 H 0.3890 0.0135 0.8591 0.050 Uiso 0.651(6) 1 calc PR A 5
H3'2 H 0.4401 0.0005 0.7523 0.050 Uiso 0.651(6) 1 calc PR A 5
C4' C 0.2439(7) 0.01573(9) 0.7512(7) 0.0371(15) Uani 0.651(6) 1 d PD A 5
C5' C 0.2220(9) 0.01305(16) 0.6521(7) 0.0696(19) Uani 0.651(6) 1 d PD A 5
H5' H 0.2954 0.0132 0.6077 0.083 Uiso 0.651(6) 1 calc PR A 5
C6' C 0.0968(11) 0.01011(19) 0.6147(6) 0.0696(19) Uani 0.651(6) 1 d PD A 5
H6' H 0.0847 0.0083 0.5446 0.083 Uiso 0.651(6) 1 calc PR A 5
C7' C -0.0126(9) 0.00971(17) 0.6753(10) 0.070(3) Uani 0.651(6) 1 d PD A 5
H7' H -0.0998 0.0076 0.6483 0.084 Uiso 0.651(6) 1 calc PR A 5
C8' C 0.0080(9) 0.01241(19) 0.7757(8) 0.058(3) Uani 0.651(6) 1 d PD A 5
H8' H -0.0659 0.0122 0.8196 0.070 Uiso 0.651(6) 1 calc PR A 5
C9' C 0.1356(8) 0.01544(16) 0.8145(8) 0.052(2) Uani 0.651(6) 1 d PD A 5
H9' H 0.1487 0.0173 0.8846 0.063 Uiso 0.651(6) 1 calc PR A 5
N11 N 0.4139(3) 0.15609(7) 0.86028(18) 0.0253(6) Uani 1 1 d . A .
N12 N 0.3867(3) 0.19209(7) 0.84516(18) 0.0244(6) Uani 1 1 d . . .
N21 N 0.6385(3) 0.17777(7) 0.72386(19) 0.0256(6) Uani 1 1 d . A .
N22 N 0.5723(3) 0.21027(7) 0.72680(17) 0.0235(6) Uani 1 1 d . . .
N31 N 0.3884(3) 0.15496(7) 0.63623(19) 0.0258(6) Uani 1 1 d . A .
N32 N 0.3517(3) 0.18966(7) 0.65859(19) 0.0257(6) Uani 1 1 d . . .
C101 C 0.3566(3) 0.10965(9) 0.9857(2) 0.0310(8) Uani 1 1 d . A .
C102 C 0.4735(4) 0.09026(10) 0.9869(3) 0.0415(9) Uani 1 1 d . . .
H10A H 0.5514 0.1003 0.9584 0.050 Uiso 1 1 calc R . .
C103 C 0.4785(5) 0.05602(11) 1.0295(3) 0.0519(11) Uani 1 1 d . . .
H10B H 0.5592 0.0427 1.0288 0.062 Uiso 1 1 calc R . .
C104 C 0.3673(4) 0.04157(10) 1.0725(3) 0.0503(11) Uani 1 1 d . . .
H10C H 0.3707 0.0182 1.1017 0.060 Uiso 1 1 calc R . .
C105 C 0.2508(4) 0.06085(11) 1.0732(3) 0.0497(10) Uani 1 1 d . . .
H10D H 0.1739 0.0509 1.1038 0.060 Uiso 1 1 calc R . .
C106 C 0.2448(4) 0.09468(9) 1.0297(3) 0.0385(9) Uani 1 1 d . . .
H10E H 0.1635 0.1077 1.0300 0.046 Uiso 1 1 calc R . .
C107 C 0.3480(3) 0.14632(9) 0.9435(2) 0.0293(7) Uani 1 1 d . . .
C108 C 0.2780(3) 0.17546(9) 0.9809(2) 0.0297(8) Uani 1 1 d . A .
H10F H 0.2229 0.1757 1.0383 0.036 Uiso 1 1 calc R . .
C109 C 0.3042(3) 0.20415(9) 0.9185(2) 0.0280(7) Uani 1 1 d . A .
C110 C 0.2602(3) 0.24185(9) 0.9281(2) 0.0303(8) Uani 1 1 d . . .
C111 C 0.3487(4) 0.27059(9) 0.9222(2) 0.0367(8) Uani 1 1 d . A .
H11A H 0.4405 0.2661 0.9112 0.044 Uiso 1 1 calc R . .
C112 C 0.3038(4) 0.30575(10) 0.9323(3) 0.0461(10) Uani 1 1 d . . .
H11B H 0.3645 0.3253 0.9272 0.055 Uiso 1 1 calc R A .
C113 C 0.1714(5) 0.31236(11) 0.9497(3) 0.0491(10) Uani 1 1 d . A .
H11C H 0.1411 0.3365 0.9567 0.059 Uiso 1 1 calc R . .
C114 C 0.0827(4) 0.28443(11) 0.9571(3) 0.0457(10) Uani 1 1 d . . .
H11D H -0.0086 0.2892 0.9695 0.055 Uiso 1 1 calc R A .
C115 C 0.1268(4) 0.24909(10) 0.9464(2) 0.0361(8) Uani 1 1 d . A .
H11E H 0.0653 0.2297 0.9516 0.043 Uiso 1 1 calc R . .
C116 C 0.8707(3) 0.15771(9) 0.6991(2) 0.0304(7) Uani 1 1 d . A .
C117 C 0.9903(3) 0.16115(10) 0.7505(3) 0.0380(8) Uani 1 1 d . . .
H11F H 1.0056 0.1815 0.7920 0.046 Uiso 1 1 calc R . .
C118 C 1.0872(4) 0.13484(11) 0.7413(3) 0.0445(9) Uani 1 1 d . . .
H11G H 1.1688 0.1373 0.7766 0.053 Uiso 1 1 calc R . .
C119 C 1.0666(4) 0.10530(11) 0.6819(3) 0.0439(9) Uani 1 1 d . . .
H11H H 1.1328 0.0871 0.6769 0.053 Uiso 1 1 calc R . .
C120 C 0.9494(4) 0.10210(10) 0.6295(3) 0.0426(9) Uani 1 1 d . . .
H12A H 0.9356 0.0818 0.5874 0.051 Uiso 1 1 calc R . .
C121 C 0.8517(3) 0.12804(9) 0.6375(3) 0.0358(8) Uani 1 1 d . . .
H12B H 0.7712 0.1256 0.6007 0.043 Uiso 1 1 calc R . .
C122 C 0.7675(3) 0.18555(9) 0.7097(2) 0.0279(7) Uani 1 1 d . . .
C123 C 0.7850(3) 0.22285(9) 0.7063(2) 0.0303(7) Uani 1 1 d . A .
H12C H 0.8666 0.2354 0.6986 0.036 Uiso 1 1 calc R . .
C124 C 0.6605(3) 0.23777(8) 0.7161(2) 0.0270(7) Uani 1 1 d . A .
C125 C 0.6282(3) 0.27671(8) 0.7148(2) 0.0294(7) Uani 1 1 d . . .
C126 C 0.5149(4) 0.29113(9) 0.6710(3) 0.0363(8) Uani 1 1 d . A .
H12D H 0.4526 0.2756 0.6392 0.044 Uiso 1 1 calc R . .
C127 C 0.4916(5) 0.32811(10) 0.6730(3) 0.0512(11) Uani 1 1 d . . .
H12E H 0.4123 0.3376 0.6449 0.061 Uiso 1 1 calc R A .
C128 C 0.5842(5) 0.35106(11) 0.7162(3) 0.0553(12) Uani 1 1 d . A .
H12F H 0.5680 0.3763 0.7180 0.066 Uiso 1 1 calc R . .
C129 C 0.6988(5) 0.33736(10) 0.7561(3) 0.0507(11) Uani 1 1 d . . .
H12G H 0.7636 0.3531 0.7837 0.061 Uiso 1 1 calc R A .
C130 C 0.7203(4) 0.30048(9) 0.7562(3) 0.0397(9) Uani 1 1 d . A .
H13A H 0.7996 0.2912 0.7851 0.048 Uiso 1 1 calc R . .
C131 C 0.3399(4) 0.10971(9) 0.5059(2) 0.0348(8) Uani 1 1 d . A .
C132 C 0.2365(4) 0.09545(10) 0.4492(3) 0.0463(10) Uani 1 1 d . . .
H13B H 0.1545 0.1081 0.4445 0.056 Uiso 1 1 calc R . .
C133 C 0.2517(6) 0.06297(12) 0.3993(3) 0.0612(13) Uani 1 1 d . . .
H13C H 0.1816 0.0539 0.3587 0.073 Uiso 1 1 calc R . .
C134 C 0.3680(6) 0.04391(12) 0.4085(3) 0.0675(14) Uani 1 1 d . . .
H13D H 0.3777 0.0213 0.3759 0.081 Uiso 1 1 calc R . .
C135 C 0.4709(5) 0.05775(11) 0.4653(3) 0.0600(12) Uani 1 1 d . . .
H13E H 0.5515 0.0446 0.4716 0.072 Uiso 1 1 calc R . .
C136 C 0.4578(4) 0.09068(10) 0.5134(3) 0.0433(9) Uani 1 1 d . . .
H13F H 0.5296 0.1001 0.5514 0.052 Uiso 1 1 calc R . .
C137 C 0.3223(3) 0.14527(9) 0.5533(2) 0.0288(7) Uani 1 1 d . . .
C138 C 0.2421(3) 0.17364(9) 0.5221(2) 0.0315(8) Uani 1 1 d . A .
H13G H 0.1847 0.1739 0.4657 0.038 Uiso 1 1 calc R . .
C139 C 0.2623(3) 0.20124(9) 0.5892(2) 0.0270(7) Uani 1 1 d . A .
C140 C 0.2066(3) 0.23802(9) 0.5870(2) 0.0288(7) Uani 1 1 d . . .
C141 C 0.2102(4) 0.25734(9) 0.4974(3) 0.0369(8) Uani 1 1 d . A .
H14A H 0.2472 0.2465 0.4396 0.044 Uiso 1 1 calc R . .
C142 C 0.1603(4) 0.29214(10) 0.4920(3) 0.0470(10) Uani 1 1 d . . .
H14B H 0.1638 0.3051 0.4309 0.056 Uiso 1 1 calc R A .
C143 C 0.1052(4) 0.30797(10) 0.5758(3) 0.0462(10) Uani 1 1 d . A .
H14C H 0.0713 0.3319 0.5724 0.055 Uiso 1 1 calc R . .
C144 C 0.0996(4) 0.28890(10) 0.6644(3) 0.0434(9) Uani 1 1 d . . .
H14D H 0.0617 0.2998 0.7218 0.052 Uiso 1 1 calc R A .
C145 C 0.1485(3) 0.25424(10) 0.6700(3) 0.0343(8) Uani 1 1 d . A .
H14E H 0.1427 0.2413 0.7309 0.041 Uiso 1 1 calc R . .
C201 C 0.8873(5) 0.08640(12) 0.9178(3) 0.0594(12) Uani 1 1 d . . .
H20A H 0.8337 0.0784 0.8598 0.071 Uiso 1 1 calc R . .
H20B H 0.9810 0.0885 0.8964 0.071 Uiso 1 1 calc R . .
Cl1 Cl 0.82971(15) 0.12858(4) 0.95907(9) 0.0794(4) Uani 1 1 d . . .
Cl2 Cl 0.87522(16) 0.05447(5) 1.01408(13) 0.1044(6) Uani 1 1 d . . .
C202 C 1.194(2) 0.3798(12) 0.743(6) 0.136(3) Uani 0.248(4) 1 d PD B 1
H20C H 1.2150 0.3565 0.7759 0.163 Uiso 0.248(4) 1 calc PR B 1
H20D H 1.2209 0.3782 0.6725 0.163 Uiso 0.248(4) 1 calc PR B 1
Cl3 Cl 1.0243(19) 0.3884(6) 0.751(3) 0.081(3) Uani 0.248(4) 1 d PD B 1
Cl4 Cl 1.2826(17) 0.4144(3) 0.8018(9) 0.122(4) Uani 0.248(4) 1 d PD B 1
C20' C 1.176(2) 0.4146(6) 0.7535(19) 0.136(3) Uani 0.337(6) 1 d PD C 5
H20E H 1.2173 0.4140 0.6867 0.163 Uiso 0.337(6) 1 calc PR C 5
H20F H 1.1375 0.4390 0.7636 0.163 Uiso 0.337(6) 1 calc PR C 5
Cl3' Cl 1.0501(13) 0.3823(4) 0.760(2) 0.081(3) Uani 0.337(6) 1 d PD C 5
Cl4' Cl 1.2955(10) 0.4060(3) 0.8449(8) 0.0799(17) Uani 0.337(6) 1 d PD C 5
C20" C 1.286(4) 0.4146(11) 0.759(2) 0.122(4) Uani 0.248(6) 1 d PD D 6
H20G H 1.2527 0.4397 0.7531 0.147 Uiso 0.248(6) 1 calc PR D 6
H20H H 1.3558 0.4110 0.7085 0.147 Uiso 0.248(6) 1 calc PR D 6
Cl3" Cl 1.1555(16) 0.3844(4) 0.7384(12) 0.136(3) Uani 0.248(6) 1 d PD D 6
Cl4" Cl 1.3515(13) 0.4077(5) 0.8781(11) 0.0799(17) Uani 0.248(6) 1 d PD D 6
C20Z C 1.264(4) 0.3869(13) 0.774(3) 0.122(4) Uani 0.167(6) 1 d PD E 7
H20I H 1.2513 0.3606 0.7825 0.147 Uiso 0.167(6) 1 calc PR E 7
H20J H 1.3318 0.3907 0.7214 0.147 Uiso 0.167(6) 1 calc PR E 7
Cl3Z Cl 1.115(2) 0.4065(5) 0.7366(12) 0.136(3) Uani 0.167(6) 1 d PD E 7
Cl4Z Cl 1.3174(19) 0.4061(7) 0.8852(19) 0.0799(17) Uani 0.167(6) 1 d PD E 7

loop_
_atom_site_aniso_label
_atom_site_aniso_U_11
_atom_site_aniso_U_22
_atom_site_aniso_U_33
_atom_site_aniso_U_23
_atom_site_aniso_U_13
_atom_site_aniso_U_12
Fe1 0.0304(3) 0.0231(2) 0.0259(2) 0.0011(2) -0.00015(19) 0.0020(2)
B1 0.029(2) 0.0239(18) 0.0179(16) 0.0006(15) -0.0014(15) -0.0010(15)
O1 0.0334(14) 0.0281(13) 0.036(4) 0.0051(17) 0.0034(19) -0.0008(10)
C1 0.033(2) 0.034(2) 0.053(3) 0.007(2) 0.000(2) 0.0021(17)
O3 0.041(3) 0.0326(19) 0.108(9) 0.016(3) -0.006(4) 0.0065(19)
O2 0.0355(13) 0.0263(13) 0.028(6) 0.0021(16) -0.0032(19) 0.0016(11)
C2 0.039(2) 0.026(2) 0.021(4) -0.001(3) -0.002(4) -0.0002(16)
C3 0.043(3) 0.030(2) 0.052(4) 0.013(3) -0.004(4) -0.002(2)
C4 0.040(2) 0.0225(19) 0.049(5) 0.001(2) -0.005(2) -0.0038(16)
C5 0.089(6) 0.065(3) 0.055(3) -0.014(2) -0.015(3) -0.018(3)
C6 0.044(7) 0.056(4) 0.109(8) 0.004(4) -0.035(7) -0.015(4)
C7 0.041(6) 0.045(4) 0.089(9) 0.009(4) 0.000(5) -0.007(3)
C8 0.056(6) 0.043(2) 0.058(3) 0.004(2) 0.004(4) -0.012(3)
C9 0.056(6) 0.043(2) 0.058(3) 0.004(2) 0.004(4) -0.012(3)
O1' 0.0334(14) 0.0281(13) 0.036(4) 0.0051(17) 0.0034(19) -0.0008(10)
C1' 0.033(2) 0.034(2) 0.053(3) 0.007(2) 0.000(2) 0.0021(17)
O3' 0.041(3) 0.0326(19) 0.108(9) 0.016(3) -0.006(4) 0.0065(19)
O2' 0.0355(13) 0.0263(13) 0.028(6) 0.0021(16) -0.0032(19) 0.0016(11)
C2' 0.039(2) 0.026(2) 0.021(4) -0.001(3) -0.002(4) -0.0002(16)
C3' 0.043(3) 0.030(2) 0.052(4) 0.013(3) -0.004(4) -0.002(2)
C4' 0.040(2) 0.0225(19) 0.049(5) 0.001(2) -0.005(2) -0.0038(16)
C5' 0.089(6) 0.065(3) 0.055(3) -0.014(2) -0.015(3) -0.018(3)
C6' 0.089(6) 0.065(3) 0.055(3) -0.014(2) -0.015(3) -0.018(3)
C7' 0.044(7) 0.056(4) 0.109(8) 0.004(4) -0.035(7) -0.015(4)
C8' 0.041(6) 0.045(4) 0.089(9) 0.009(4) 0.000(5) -0.007(3)
C9' 0.056(6) 0.043(2) 0.058(3) 0.004(2) 0.004(4) -0.012(3)
N11 0.0275(15) 0.0229(14) 0.0254(14) 0.0045(11) -0.0004(11) 0.0004(11)
N12 0.0297(15) 0.0205(14) 0.0229(13) 0.0004(11) -0.0007(11) 0.0006(11)
N21 0.0278(15) 0.0234(14) 0.0257(14) 0.0010(11) 0.0000(11) 0.0021(11)
N22 0.0301(14) 0.0212(13) 0.0193(13) -0.0001(10) -0.0007(11) 0.0008(11)
N31 0.0321(15) 0.0195(14) 0.0256(14) -0.0002(11) 0.0005(11) 0.0009(11)
N32 0.0299(15) 0.0236(14) 0.0236(13) -0.0003(11) -0.0011(11) 0.0002(12)
C101 0.039(2) 0.0306(18) 0.0232(16) 0.0025(14) -0.0028(14) -0.0011(16)
C102 0.044(2) 0.039(2) 0.041(2) 0.0102(17) 0.0014(17) 0.0006(18)
C103 0.059(3) 0.043(2) 0.054(2) 0.0139(19) -0.003(2) 0.010(2)
C104 0.068(3) 0.031(2) 0.051(2) 0.0164(18) -0.002(2) -0.004(2)
C105 0.058(3) 0.046(2) 0.046(2) 0.0114(19) 0.003(2) -0.011(2)
C106 0.044(2) 0.035(2) 0.037(2) 0.0053(16) 0.0039(16) -0.0001(17)
C107 0.0325(19) 0.0329(18) 0.0224(16) 0.0020(14) -0.0018(14) -0.0035(15)
C108 0.0341(19) 0.0292(18) 0.0259(17) 0.0026(14) 0.0049(14) -0.0004(15)
C109 0.0311(18) 0.0288(18) 0.0240(16) -0.0014(13) 0.0009(14) 0.0007(14)
C110 0.037(2) 0.0317(18) 0.0220(16) -0.0019(14) 0.0021(14) 0.0039(15)
C111 0.042(2) 0.036(2) 0.0324(19) -0.0044(15) 0.0032(16) 0.0022(17)
C112 0.067(3) 0.030(2) 0.041(2) -0.0061(16) 0.002(2) 0.0010(19)
C113 0.073(3) 0.036(2) 0.039(2) -0.0034(17) 0.005(2) 0.017(2)
C114 0.048(2) 0.055(3) 0.035(2) -0.0008(18) 0.0065(17) 0.018(2)
C115 0.043(2) 0.036(2) 0.0296(18) 0.0007(15) 0.0064(16) 0.0031(17)
C116 0.0261(18) 0.0324(18) 0.0326(18) 0.0080(15) 0.0037(14) -0.0001(14)
C117 0.0313(19) 0.040(2) 0.043(2) 0.0031(17) 0.0020(17) -0.0013(16)
C118 0.030(2) 0.056(2) 0.048(2) 0.016(2) 0.0002(17) -0.0003(18)
C119 0.037(2) 0.044(2) 0.050(2) 0.0121(19) 0.0070(18) 0.0120(18)
C120 0.048(2) 0.037(2) 0.043(2) 0.0012(17) 0.0070(18) 0.0082(18)
C121 0.032(2) 0.037(2) 0.039(2) 0.0017(16) 0.0019(15) 0.0018(16)
C122 0.0267(19) 0.0296(18) 0.0273(17) 0.0031(13) 0.0017(13) 0.0001(14)
C123 0.0287(19) 0.0293(18) 0.0329(18) 0.0009(14) -0.0006(14) -0.0036(14)
C124 0.0335(19) 0.0260(17) 0.0213(16) 0.0001(13) -0.0011(13) -0.0055(14)
C125 0.042(2) 0.0249(17) 0.0217(16) 0.0020(13) 0.0064(14) -0.0047(15)
C126 0.042(2) 0.0327(19) 0.0339(19) 0.0053(15) 0.0071(16) -0.0005(16)
C127 0.064(3) 0.039(2) 0.051(2) 0.0137(19) 0.017(2) 0.015(2)
C128 0.094(4) 0.028(2) 0.044(2) -0.0019(18) 0.025(2) 0.002(2)
C129 0.087(3) 0.034(2) 0.031(2) -0.0070(17) 0.012(2) -0.012(2)
C130 0.057(2) 0.035(2) 0.0273(17) -0.0006(16) 0.0008(17) -0.0103(17)
C131 0.056(2) 0.0264(18) 0.0224(17) -0.0008(14) 0.0017(16) -0.0056(17)
C132 0.067(3) 0.038(2) 0.033(2) 0.0001(16) -0.0024(19) -0.0139(19)
C133 0.100(4) 0.041(2) 0.043(2) -0.0084(19) -0.004(2) -0.026(3)
C134 0.116(5) 0.039(2) 0.048(3) -0.013(2) 0.015(3) -0.014(3)
C135 0.082(3) 0.041(2) 0.058(3) -0.006(2) 0.019(3) 0.005(2)
C136 0.055(3) 0.037(2) 0.038(2) -0.0058(16) 0.0061(18) -0.0015(19)
C137 0.038(2) 0.0263(17) 0.0221(16) 0.0023(13) 0.0014(14) -0.0042(15)
C138 0.035(2) 0.0353(19) 0.0241(17) 0.0008(14) -0.0058(14) -0.0065(15)
C139 0.0269(17) 0.0280(17) 0.0261(16) 0.0037(14) -0.0030(13) -0.0020(14)
C140 0.0263(18) 0.0313(18) 0.0287(17) 0.0011(14) -0.0067(14) -0.0008(14)
C141 0.049(2) 0.0320(19) 0.0294(18) 0.0009(15) -0.0121(16) 0.0013(16)
C142 0.065(3) 0.038(2) 0.037(2) 0.0085(17) -0.0191(19) 0.004(2)
C143 0.051(2) 0.033(2) 0.055(3) -0.0004(18) -0.018(2) 0.0098(18)
C144 0.039(2) 0.043(2) 0.048(2) -0.0028(18) -0.0040(17) 0.0106(18)
C145 0.0273(19) 0.041(2) 0.0340(19) 0.0067(16) -0.0007(15) 0.0006(16)
C201 0.059(3) 0.069(3) 0.050(3) 0.008(2) -0.002(2) 0.000(2)
Cl1 0.1004(10) 0.0785(9) 0.0593(7) -0.0141(6) 0.0164(7) -0.0181(8)
Cl2 0.0925(11) 0.1239(14) 0.0967(11) 0.0567(10) 0.0147(9) 0.0113(10)
C202 0.218(10) 0.106(5) 0.083(4) -0.015(5) -0.034(6) 0.018(7)
Cl3 0.107(5) 0.072(6) 0.064(5) -0.002(4) 0.001(5) 0.048(5)
Cl4 0.172(9) 0.093(5) 0.101(10) -0.013(7) 0.012(9) 0.015(6)
C20' 0.218(10) 0.106(5) 0.083(4) -0.015(5) -0.034(6) 0.018(7)
Cl3' 0.107(5) 0.072(6) 0.064(5) -0.002(4) 0.001(5) 0.048(5)
Cl4' 0.093(5) 0.0758(19) 0.071(4) 0.006(3) -0.012(4) 0.009(3)
C20" 0.172(9) 0.093(5) 0.101(10) -0.013(7) 0.012(9) 0.015(6)
Cl3" 0.218(10) 0.106(5) 0.083(4) -0.015(5) -0.034(6) 0.018(7)
Cl4" 0.093(5) 0.0758(19) 0.071(4) 0.006(3) -0.012(4) 0.009(3)
C20Z 0.172(9) 0.093(5) 0.101(10) -0.013(7) 0.012(9) 0.015(6)
Cl3Z 0.218(10) 0.106(5) 0.083(4) -0.015(5) -0.034(6) 0.018(7)
Cl4Z 0.093(5) 0.0758(19) 0.071(4) 0.006(3) -0.012(4) 0.009(3)

loop_
_atom_type_symbol
_atom_type_description
_atom_type_scat_dispersion_real
_atom_type_scat_dispersion_imag
_atom_type_scat_source
C C 0.0033 0.0016 'International Tables Vol C Tables 4.2.6.8 and 6.1.1.4'
H H 0.0000 0.0000 'International Tables Vol C Tables 4.2.6.8 and 6.1.1.4'
B B 0.0013 0.0007 'International Tables Vol C Tables 4.2.6.8 and 6.1.1.4'
N N 0.0061 0.0033 'International Tables Vol C Tables 4.2.6.8 and 6.1.1.4'
O O 0.0106 0.0060 'International Tables Vol C Tables 4.2.6.8 and 6.1.1.4'
Cl Cl 0.1484 0.1585 'International Tables Vol C Tables 4.2.6.8 and 6.1.1.4'
Fe Fe 0.3463 0.8444 'International Tables Vol C Tables 4.2.6.8 and 6.1.1.4'

loop_
_geom_angle_atom_site_label_1
_geom_angle_atom_site_label_2
_geom_angle_atom_site_label_3
_geom_angle
_geom_angle_site_symmetry_1
_geom_angle_site_symmetry_3
_geom_angle_publ_flag
O1' Fe1 O1 7.1(11) . . ?
O1' Fe1 N11 125.6(4) . . ?
O1 Fe1 N11 118.5(7) . . ?
O1' Fe1 N31 139.3(3) . . ?
O1 Fe1 N31 145.8(7) . . ?
N11 Fe1 N31 92.71(10) . . ?
O1' Fe1 N21 104.0(3) . . ?
O1 Fe1 N21 105.3(6) . . ?
N11 Fe1 N21 91.18(10) . . ?
N31 Fe1 N21 86.52(10) . . ?
O1' Fe1 O2' 76.2(4) . . ?
O1 Fe1 O2' 75.1(7) . . ?
N11 Fe1 O2' 90.5(3) . . ?
N31 Fe1 O2' 92.0(3) . . ?
N21 Fe1 O2' 177.8(3) . . ?
O1' Fe1 O2 76.3(7) . . ?
O1 Fe1 O2 76.2(7) . . ?
N11 Fe1 O2 95.7(7) . . ?
N31 Fe1 O2 87.7(6) . . ?
N21 Fe1 O2 171.2(7) . . ?
O2' Fe1 O2 6.6(10) . . ?
N22 B1 N12 111.4(3) . . ?
N22 B1 N32 108.8(3) . . ?
N12 B1 N32 109.0(2) . . ?
N22 B1 H1B 110.8(17) . . ?
N12 B1 H1B 107.7(17) . . ?
N32 B1 H1B 109.1(17) . . ?
C1 O1 Fe1 119.6(13) . . ?
O3 C1 O1 128.5(19) . . ?
O3 C1 C2 116.1(18) . . ?
O1 C1 C2 115.4(15) . . ?
C2 O2 Fe1 111.5(9) . . ?
O2 C2 C3 126.2(13) . . ?
O2 C2 C1 115.9(12) . . ?
C3 C2 C1 117.9(14) . . ?
C2 C3 C4 114.5(9) . . ?
C2 C3 H3A 108.6 . . ?
C4 C3 H3A 108.6 . . ?
C2 C3 H3B 108.6 . . ?
C4 C3 H3B 108.6 . . ?
H3A C3 H3B 107.6 . . ?
C5 C4 C9 119.7(13) . . ?
C5 C4 C3 116.2(14) . . ?
C9 C4 C3 124.1(14) . . ?
C4 C5 C6 116.5(15) . . ?
C4 C5 H5 121.7 . . ?
C6 C5 H5 121.7 . . ?
C7 C6 C5 125(2) . . ?
C7 C6 H6 117.3 . . ?
C5 C6 H6 117.3 . . ?
C6 C7 C8 116.5(18) . . ?
C6 C7 H7 121.8 . . ?
C8 C7 H7 121.8 . . ?
C9 C8 C7 120.1(17) . . ?
C9 C8 H8 119.9 . . ?
C7 C8 H8 119.9 . . ?
C8 C9 C4 121.7(16) . . ?
C8 C9 H9 119.1 . . ?
C4 C9 H9 119.1 . . ?
C1' O1' Fe1 121.5(7) . . ?
O3' C1' O1' 126.2(10) . . ?
O3' C1' C2' 120.3(9) . . ?
O1' C1' C2' 113.5(8) . . ?
C2' O2' Fe1 110.5(5) . . ?
O2' C2' C3' 122.6(6) . . ?
O2' C2' C1' 118.1(6) . . ?
C3' C2' C1' 119.3(7) . . ?
C2' C3' C4' 114.3(4) . . ?
C2' C3' H3'1 108.7 . . ?
C4' C3' H3'1 108.7 . . ?
C2' C3' H3'2 108.7 . . ?
C4' C3' H3'2 108.7 . . ?
H3'1 C3' H3'2 107.6 . . ?
C5' C4' C9' 118.5(7) . . ?
C5' C4' C3' 117.9(7) . . ?
C9' C4' C3' 123.6(7) . . ?
C4' C5' C6' 121.1(9) . . ?
C4' C5' H5' 119.4 . . ?
C6' C5' H5' 119.4 . . ?
C5' C6' C7' 121.9(9) . . ?
C5' C6' H6' 119.1 . . ?
C7' C6' H6' 119.1 . . ?
C8' C7' C6' 117.7(9) . . ?
C8' C7' H7' 121.2 . . ?
C6' C7' H7' 121.2 . . ?
C7' C8' C9' 120.8(10) . . ?
C7' C8' H8' 119.6 . . ?
C9' C8' H8' 119.6 . . ?
C4' C9' C8' 120.0(9) . . ?
C4' C9' H9' 120.0 . . ?
C8' C9' H9' 120.0 . . ?
C107 N11 N12 106.5(2) . . ?
C107 N11 Fe1 138.4(2) . . ?
N12 N11 Fe1 114.10(18) . . ?
C109 N12 N11 109.4(2) . . ?
C109 N12 B1 128.5(3) . . ?
N11 N12 B1 120.5(2) . . ?
C122 N21 N22 106.4(2) . . ?
C122 N21 Fe1 139.2(2) . . ?
N22 N21 Fe1 114.33(18) . . ?
C124 N22 N21 109.7(2) . . ?
C124 N22 B1 131.2(3) . . ?
N21 N22 B1 119.0(2) . . ?
C137 N31 N32 107.4(2) . . ?
C137 N31 Fe1 138.5(2) . . ?
N32 N31 Fe1 113.83(18) . . ?
C139 N32 N31 108.9(2) . . ?
C139 N32 B1 130.4(3) . . ?
N31 N32 B1 120.4(2) . . ?
C102 C101 C106 118.6(3) . . ?
C102 C101 C107 122.3(3) . . ?
C106 C101 C107 119.0(3) . . ?
C101 C102 C103 120.7(4) . . ?
C101 C102 H10A 119.7 . . ?
C103 C102 H10A 119.7 . . ?
C104 C103 C102 120.0(4) . . ?
C104 C103 H10B 120.0 . . ?
C102 C103 H10B 120.0 . . ?
C103 C104 C105 119.9(4) . . ?
C103 C104 H10C 120.1 . . ?
C105 C104 H10C 120.1 . . ?
C104 C105 C106 120.3(4) . . ?
C104 C105 H10D 119.8 . . ?
C106 C105 H10D 119.8 . . ?
C105 C106 C101 120.5(4) . . ?
C105 C106 H10E 119.8 . . ?
C101 C106 H10E 119.8 . . ?
N11 C107 C108 110.0(3) . . ?
N11 C107 C101 122.4(3) . . ?
C108 C107 C101 127.6(3) . . ?
C109 C108 C107 106.5(3) . . ?
C109 C108 H10F 126.8 . . ?
C107 C108 H10F 126.8 . . ?
N12 C109 C108 107.6(3) . . ?
N12 C109 C110 123.9(3) . . ?
C108 C109 C110 128.4(3) . . ?
C115 C110 C111 118.7(3) . . ?
C115 C110 C109 119.3(3) . . ?
C111 C110 C109 122.0(3) . . ?
C112 C111 C110 120.3(4) . . ?
C112 C111 H11A 119.8 . . ?
C110 C111 H11A 119.8 . . ?
C113 C112 C111 120.1(4) . . ?
C113 C112 H11B 120.0 . . ?
C111 C112 H11B 120.0 . . ?
C114 C113 C112 120.6(4) . . ?
C114 C113 H11C 119.7 . . ?
C112 C113 H11C 119.7 . . ?
C113 C114 C115 119.7(4) . . ?
C113 C114 H11D 120.1 . . ?
C115 C114 H11D 120.1 . . ?
C110 C115 C114 120.6(4) . . ?
C110 C115 H11E 119.7 . . ?
C114 C115 H11E 119.7 . . ?
C121 C116 C117 119.0(3) . . ?
C121 C116 C122 121.2(3) . . ?
C117 C116 C122 119.8(3) . . ?
C118 C117 C116 119.9(4) . . ?
C118 C117 H11F 120.0 . . ?
C116 C117 H11F 120.0 . . ?
C119 C118 C117 120.7(4) . . ?
C119 C118 H11G 119.7 . . ?
C117 C118 H11G 119.7 . . ?
C118 C119 C120 119.6(4) . . ?
C118 C119 H11H 120.2 . . ?
C120 C119 H11H 120.2 . . ?
C119 C120 C121 120.7(4) . . ?
C119 C120 H12A 119.7 . . ?
C121 C120 H12A 119.7 . . ?
C120 C121 C116 120.1(3) . . ?
C120 C121 H12B 119.9 . . ?
C116 C121 H12B 119.9 . . ?
N21 C122 C123 109.9(3) . . ?
N21 C122 C116 123.0(3) . . ?
C123 C122 C116 127.1(3) . . ?
C124 C123 C122 106.3(3) . . ?
C124 C123 H12C 126.9 . . ?
C122 C123 H12C 126.9 . . ?
N22 C124 C123 107.7(3) . . ?
N22 C124 C125 126.1(3) . . ?
C123 C124 C125 126.2(3) . . ?
C126 C125 C130 118.0(3) . . ?
C126 C125 C124 124.1(3) . . ?
C130 C125 C124 117.8(3) . . ?
C125 C126 C127 120.6(4) . . ?
C125 C126 H12D 119.7 . . ?
C127 C126 H12D 119.7 . . ?
C128 C127 C126 120.0(4) . . ?
C128 C127 H12E 120.0 . . ?
C126 C127 H12E 120.0 . . ?
C129 C128 C127 119.9(4) . . ?
C129 C128 H12F 120.0 . . ?
C127 C128 H12F 120.0 . . ?
C128 C129 C130 120.0(4) . . ?
C128 C129 H12G 120.0 . . ?
C130 C129 H12G 120.0 . . ?
C129 C130 C125 121.4(4) . . ?
C129 C130 H13A 119.3 . . ?
C125 C130 H13A 119.3 . . ?
C136 C131 C132 119.0(3) . . ?
C136 C131 C137 121.9(3) . . ?
C132 C131 C137 119.0(3) . . ?
C133 C132 C131 120.7(4) . . ?
C133 C132 H13B 119.7 . . ?
C131 C132 H13B 119.7 . . ?
C134 C133 C132 120.0(4) . . ?
C134 C133 H13C 120.0 . . ?
C132 C133 H13C 120.0 . . ?
C133 C134 C135 119.7(4) . . ?
C133 C134 H13D 120.2 . . ?
C135 C134 H13D 120.2 . . ?
C134 C135 C136 120.7(5) . . ?
C134 C135 H13E 119.6 . . ?
C136 C135 H13E 119.6 . . ?
C131 C136 C135 119.9(4) . . ?
C131 C136 H13F 120.0 . . ?
C135 C136 H13F 120.1 . . ?
N31 C137 C138 109.4(3) . . ?
N31 C137 C131 122.5(3) . . ?
C138 C137 C131 128.2(3) . . ?
C139 C138 C137 106.4(3) . . ?
C139 C138 H13G 126.8 . . ?
C137 C138 H13G 126.8 . . ?
N32 C139 C138 107.9(3) . . ?
N32 C139 C140 123.7(3) . . ?
C138 C139 C140 128.3(3) . . ?
C145 C140 C141 118.5(3) . . ?
C145 C140 C139 122.9(3) . . ?
C141 C140 C139 118.6(3) . . ?
C142 C141 C140 120.7(3) . . ?
C142 C141 H14A 119.6 . . ?
C140 C141 H14A 119.6 . . ?
C143 C142 C141 119.8(3) . . ?
C143 C142 H14B 120.1 . . ?
C141 C142 H14B 120.1 . . ?
C144 C143 C142 119.9(4) . . ?
C144 C143 H14C 120.1 . . ?
C142 C143 H14C 120.1 . . ?
C145 C144 C143 120.5(4) . . ?
C145 C144 H14D 119.7 . . ?
C143 C144 H14D 119.7 . . ?
C144 C145 C140 120.6(3) . . ?
C144 C145 H14E 119.7 . . ?
C140 C145 H14E 119.7 . . ?
Cl2 C201 Cl1 110.2(3) . . ?
Cl2 C201 H20A 109.6 . . ?
Cl1 C201 H20A 109.6 . . ?
Cl2 C201 H20B 109.6 . . ?
Cl1 C201 H20B 109.6 . . ?
H20A C201 H20B 108.1 . . ?
Cl4 C202 Cl3 109.7(15) . . ?
Cl4 C202 H20C 109.7 . . ?
Cl3 C202 H20C 109.7 . . ?
Cl4 C202 H20D 109.7 . . ?
Cl3 C202 H20D 109.7 . . ?
H20C C202 H20D 108.2 . . ?
Cl4' C20' Cl3' 109.7(13) . . ?
Cl4' C20' H20E 109.7 . . ?
Cl3' C20' H20E 109.7 . . ?
Cl4' C20' H20F 109.7 . . ?
Cl3' C20' H20F 109.7 . . ?
H20E C20' H20F 108.2 . . ?
Cl3" C20" Cl4" 109.4(14) . . ?
Cl3" C20" H20G 109.8 . . ?
Cl4" C20" H20G 109.8 . . ?
Cl3" C20" H20H 109.8 . . ?
Cl4" C20" H20H 109.8 . . ?
H20G C20" H20H 108.2 . . ?
Cl4Z C20Z Cl3Z 109.7(15) . . ?
Cl4Z C20Z H20I 109.7 . . ?
Cl3Z C20Z H20I 109.7 . . ?
Cl4Z C20Z H20J 109.7 . . ?
Cl3Z C20Z H20J 109.7 . . ?
H20I C20Z H20J 108.2 . . ?

loop_
_geom_bond_atom_site_label_1
_geom_bond_atom_site_label_2
_geom_bond_distance
_geom_bond_site_symmetry_2
_geom_bond_publ_flag
Fe1 O1' 1.965(4) . ?
Fe1 O1 1.965(7) . ?
Fe1 N11 2.083(3) . ?
Fe1 N31 2.083(3) . ?
Fe1 N21 2.145(3) . ?
Fe1 O2' 2.270(4) . ?
Fe1 O2 2.280(7) . ?
B1 N22 1.535(4) . ?
B1 N12 1.546(4) . ?
B1 N32 1.558(4) . ?
B1 H1B 1.07(3) . ?
O1 C1 1.303(13) . ?
C1 O3 1.222(13) . ?
C1 C2 1.532(13) . ?
O2 C2 1.229(13) . ?
C2 C3 1.494(12) . ?
C3 C4 1.507(13) . ?
C3 H3A 0.9900 . ?
C3 H3B 0.9900 . ?
C4 C5 1.348(15) . ?
C4 C9 1.381(14) . ?
C5 C6 1.406(17) . ?
C5 H5 0.9500 . ?
C6 C7 1.34(2) . ?
C6 H6 0.9500 . ?
C7 C8 1.377(19) . ?
C7 H7 0.9500 . ?
C8 C9 1.371(16) . ?
C8 H8 0.9500 . ?
C9 H9 0.9500 . ?
O1' C1' 1.288(8) . ?
C1' O3' 1.222(8) . ?
C1' C2' 1.527(8) . ?
O2' C2' 1.232(7) . ?
C2' C3' 1.487(7) . ?
C3' C4' 1.508(8) . ?
C3' H3'1 0.9900 . ?
C3' H3'2 0.9900 . ?
C4' C5' 1.350(9) . ?
C4' C9' 1.384(9) . ?
C5' C6' 1.358(11) . ?
C5' H5' 0.9500 . ?
C6' C7' 1.370(14) . ?
C6' H6' 0.9500 . ?
C7' C8' 1.366(15) . ?
C7' H7' 0.9500 . ?
C8' C9' 1.387(10) . ?
C8' H8' 0.9500 . ?
C9' H9' 0.9500 . ?
N11 C107 1.350(4) . ?
N11 N12 1.377(3) . ?
N12 C109 1.365(4) . ?
N21 C122 1.343(4) . ?
N21 N22 1.377(3) . ?
N22 C124 1.359(4) . ?
N31 C137 1.342(4) . ?
N31 N32 1.372(3) . ?
N32 C139 1.361(4) . ?
C101 C102 1.377(5) . ?
C101 C106 1.388(5) . ?
C101 C107 1.475(5) . ?
C102 C103 1.393(5) . ?
C102 H10A 0.9500 . ?
C103 C104 1.369(6) . ?
C103 H10B 0.9500 . ?
C104 C105 1.372(6) . ?
C104 H10C 0.9500 . ?
C105 C106 1.385(5) . ?
C105 H10D 0.9500 . ?
C106 H10E 0.9500 . ?
C107 C108 1.384(5) . ?
C108 C109 1.379(4) . ?
C108 H10F 0.9500 . ?
C109 C110 1.472(4) . ?
C110 C115 1.390(5) . ?
C110 C111 1.391(5) . ?
C111 C112 1.386(5) . ?
C111 H11A 0.9500 . ?
C112 C113 1.374(6) . ?
C112 H11B 0.9500 . ?
C113 C114 1.371(6) . ?
C113 H11C 0.9500 . ?
C114 C115 1.391(5) . ?
C114 H11D 0.9500 . ?
C115 H11E 0.9500 . ?
C116 C121 1.388(5) . ?
C116 C117 1.390(5) . ?
C116 C122 1.471(5) . ?
C117 C118 1.384(5) . ?
C117 H11F 0.9500 . ?
C118 C119 1.370(6) . ?
C118 H11G 0.9500 . ?
C119 C120 1.374(5) . ?
C119 H11H 0.9500 . ?
C120 C121 1.380(5) . ?
C120 H12A 0.9500 . ?
C121 H12B 0.9500 . ?
C122 C123 1.395(4) . ?
C123 C124 1.376(5) . ?
C123 H12C 0.9500 . ?
C124 C125 1.480(4) . ?
C125 C126 1.387(5) . ?
C125 C130 1.393(5) . ?
C126 C127 1.391(5) . ?
C126 H12D 0.9500 . ?
C127 C128 1.386(6) . ?
C127 H12E 0.9500 . ?
C128 C129 1.366(6) . ?
C128 H12F 0.9500 . ?
C129 C130 1.384(5) . ?
C129 H12G 0.9500 . ?
C130 H13A 0.9500 . ?
C131 C136 1.383(5) . ?
C131 C132 1.390(5) . ?
C131 C137 1.475(5) . ?
C132 C133 1.386(6) . ?
C132 H13B 0.9500 . ?
C133 C134 1.371(7) . ?
C133 H13C 0.9500 . ?
C134 C135 1.382(7) . ?
C134 H13D 0.9500 . ?
C135 C136 1.387(5) . ?
C135 H13E 0.9500 . ?
C136 H13F 0.9500 . ?
C137 C138 1.389(5) . ?
C138 C139 1.377(5) . ?
C138 H13G 0.9500 . ?
C139 C140 1.474(4) . ?
C140 C145 1.395(5) . ?
C140 C141 1.400(5) . ?
C141 C142 1.386(5) . ?
C141 H14A 0.9500 . ?
C142 C143 1.385(6) . ?
C142 H14B 0.9500 . ?
C143 C144 1.384(5) . ?
C143 H14C 0.9500 . ?
C144 C145 1.378(5) . ?
C144 H14D 0.9500 . ?
C145 H14E 0.9500 . ?
C201 Cl2 1.756(4) . ?
C201 Cl1 1.757(5) . ?
C201 H20A 0.9900 . ?
C201 H20B 0.9900 . ?
C202 Cl4 1.742(13) . ?
C202 Cl3 1.743(13) . ?
C202 H20C 0.9900 . ?
C202 H20D 0.9900 . ?
C20' Cl4' 1.746(12) . ?
C20' Cl3' 1.743(13) . ?
C20' H20E 0.9900 . ?
C20' H20F 0.9900 . ?
C20" Cl3" 1.745(13) . ?
C20" Cl4" 1.744(13) . ?
C20" H20G 0.9900 . ?
C20" H20H 0.9900 . ?
C20Z Cl4Z 1.743(13) . ?
C20Z Cl3Z 1.738(13) . ?
C20Z H20I 0.9900 . ?
C20Z H20J 0.9900 . ?

loop_
_geom_torsion_atom_site_label_1
_geom_torsion_atom_site_label_2
_geom_torsion_atom_site_label_3
_geom_torsion_atom_site_label_4
_geom_torsion
_geom_torsion_site_symmetry_1
_geom_torsion_site_symmetry_2
_geom_torsion_site_symmetry_3
_geom_torsion_site_symmetry_4
_geom_torsion_publ_flag
O1' Fe1 O1 C1 -80(7) . . . . ?
N11 Fe1 O1 C1 99.6(9) . . . . ?
N31 Fe1 O1 C1 -53.7(16) . . . . ?
N21 Fe1 O1 C1 -160.5(7) . . . . ?
O2' Fe1 O1 C1 17.3(6) . . . . ?
O2 Fe1 O1 C1 10.6(13) . . . . ?
Fe1 O1 C1 O3 170.0(12) . . . . ?
Fe1 O1 C1 C2 -10.0(12) . . . . ?
O1' Fe1 O2 C2 -2.8(13) . . . . ?
O1 Fe1 O2 C2 -10.1(12) . . . . ?
N11 Fe1 O2 C2 -128.1(13) . . . . ?
N31 Fe1 O2 C2 139.4(14) . . . . ?
N21 Fe1 O2 C2 90(4) . . . . ?
O2' Fe1 O2 C2 -90(7) . . . . ?
Fe1 O2 C2 C3 -172.0(10) . . . . ?
Fe1 O2 C2 C1 8.0(10) . . . . ?
O3 C1 C2 O2 180.00(5) . . . . ?
O1 C1 C2 O2 0.01(8) . . . . ?
O3 C1 C2 C3 -0.01(9) . . . . ?
O1 C1 C2 C3 -179.99(5) . . . . ?
O2 C2 C3 C4 -16.2(14) . . . . ?
C1 C2 C3 C4 163.8(14) . . . . ?
C2 C3 C4 C5 106.1(9) . . . . ?
C2 C3 C4 C9 -73.9(9) . . . . ?
C9 C4 C5 C6 -0.02(10) . . . . ?
C3 C4 C5 C6 -179.99(5) . . . . ?
C4 C5 C6 C7 0.00(10) . . . . ?
C5 C6 C7 C8 0.01(9) . . . . ?
C6 C7 C8 C9 0.00(10) . . . . ?
C7 C8 C9 C4 -0.01(13) . . . . ?
C5 C4 C9 C8 0.02(12) . . . . ?
C3 C4 C9 C8 179.99(7) . . . . ?
O1 Fe1 O1' C1' 76(7) . . . . ?
N11 Fe1 O1' C1' 75.9(5) . . . . ?
N31 Fe1 O1' C1' -81.2(6) . . . . ?
N21 Fe1 O1' C1' 177.6(4) . . . . ?
O2' Fe1 O1' C1' -4.6(6) . . . . ?
O2 Fe1 O1' C1' -11.4(6) . . . . ?
Fe1 O1' C1' O3' -175.7(6) . . . . ?
Fe1 O1' C1' C2' 4.3(6) . . . . ?
O1' Fe1 O2' C2' 4.2(5) . . . . ?
O1 Fe1 O2' C2' -3.0(10) . . . . ?
N11 Fe1 O2' C2' -122.5(6) . . . . ?
N31 Fe1 O2' C2' 144.8(6) . . . . ?
N21 Fe1 O2' C2' 98(7) . . . . ?
O2 Fe1 O2' C2' 95(7) . . . . ?
Fe1 O2' C2' C3' 176.6(4) . . . . ?
Fe1 O2' C2' C1' -3.4(4) . . . . ?
O3' C1' C2' O2' 180.00(5) . . . . ?
O1' C1' C2' O2' 0.03(9) . . . . ?
O3' C1' C2' C3' -0.02(10) . . . . ?
O1' C1' C2' C3' -179.99(6) . . . . ?
O2' C2' C3' C4' 19.9(7) . . . . ?
C1' C2' C3' C4' -160.0(7) . . . . ?
C2' C3' C4' C5' 74.7(5) . . . . ?
C2' C3' C4' C9' -105.2(5) . . . . ?
C9' C4' C5' C6' -0.04(10) . . . . ?
C3' C4' C5' C6' -179.98(5) . . . . ?
C4' C5' C6' C7' 0.01(10) . . . . ?
C5' C6' C7' C8' 0.01(9) . . . . ?
C6' C7' C8' C9' 0.00(10) . . . . ?
C5' C4' C9' C8' 0.05(12) . . . . ?
C3' C4' C9' C8' 179.98(7) . . . . ?
C7' C8' C9' C4' -0.03(12) . . . . ?
O1' Fe1 N11 C107 -43.9(5) . . . . ?
O1 Fe1 N11 C107 -43.9(8) . . . . ?
N31 Fe1 N11 C107 121.4(3) . . . . ?
N21 Fe1 N11 C107 -152.0(3) . . . . ?
O2' Fe1 N11 C107 29.4(4) . . . . ?
O2 Fe1 N11 C107 33.4(7) . . . . ?
O1' Fe1 N11 N12 149.6(4) . . . . ?
O1 Fe1 N11 N12 149.6(7) . . . . ?
N31 Fe1 N11 N12 -45.1(2) . . . . ?
N21 Fe1 N11 N12 41.5(2) . . . . ?
O2' Fe1 N11 N12 -137.1(3) . . . . ?
O2 Fe1 N11 N12 -133.1(6) . . . . ?
C107 N11 N12 C109 -0.3(3) . . . . ?
Fe1 N11 N12 C109 170.5(2) . . . . ?
C107 N11 N12 B1 -167.3(3) . . . . ?
Fe1 N11 N12 B1 3.4(3) . . . . ?
N22 B1 N12 C109 132.5(3) . . . . ?
N32 B1 N12 C109 -107.5(3) . . . . ?
N22 B1 N12 N11 -63.2(3) . . . . ?
N32 B1 N12 N11 56.8(4) . . . . ?
O1' Fe1 N21 C122 7.9(5) . . . . ?
O1 Fe1 N21 C122 15.1(8) . . . . ?
N11 Fe1 N21 C122 135.1(3) . . . . ?
N31 Fe1 N21 C122 -132.3(3) . . . . ?
O2' Fe1 N21 C122 -85(7) . . . . ?
O2 Fe1 N21 C122 -83(3) . . . . ?
O1' Fe1 N21 N22 -172.0(4) . . . . ?
O1 Fe1 N21 N22 -164.8(8) . . . . ?
N11 Fe1 N21 N22 -44.82(19) . . . . ?
N31 Fe1 N21 N22 47.82(19) . . . . ?
O2' Fe1 N21 N22 95(7) . . . . ?
O2 Fe1 N21 N22 97(3) . . . . ?
C122 N21 N22 C124 -0.9(3) . . . . ?
Fe1 N21 N22 C124 179.01(18) . . . . ?
C122 N21 N22 B1 -178.3(3) . . . . ?
Fe1 N21 N22 B1 1.6(3) . . . . ?
N12 B1 N22 C124 -118.3(3) . . . . ?
N32 B1 N22 C124 121.5(3) . . . . ?
N12 B1 N22 N21 58.5(3) . . . . ?
N32 B1 N22 N21 -61.7(3) . . . . ?
O1' Fe1 N31 C137 25.8(6) . . . . ?
O1 Fe1 N31 C137 21.0(12) . . . . ?
N11 Fe1 N31 C137 -135.7(3) . . . . ?
N21 Fe1 N31 C137 133.2(3) . . . . ?
O2' Fe1 N31 C137 -45.2(4) . . . . ?
O2 Fe1 N31 C137 -40.1(7) . . . . ?
O1' Fe1 N31 N32 -161.1(5) . . . . ?
O1 Fe1 N31 N32 -165.9(11) . . . . ?
N11 Fe1 N31 N32 37.4(2) . . . . ?
N21 Fe1 N31 N32 -53.6(2) . . . . ?
O2' Fe1 N31 N32 128.0(4) . . . . ?
O2 Fe1 N31 N32 133.1(7) . . . . ?
C137 N31 N32 C139 0.2(3) . . . . ?
Fe1 N31 N32 C139 -175.01(19) . . . . ?
C137 N31 N32 B1 -173.8(3) . . . . ?
Fe1 N31 N32 B1 10.9(3) . . . . ?
N22 B1 N32 C139 -117.5(3) . . . . ?
N12 B1 N32 C139 120.9(3) . . . . ?
N22 B1 N32 N31 55.1(3) . . . . ?
N12 B1 N32 N31 -66.5(3) . . . . ?
C106 C101 C102 C103 1.4(5) . . . . ?
C107 C101 C102 C103 178.5(3) . . . . ?
C101 C102 C103 C104 -1.2(6) . . . . ?
C102 C103 C104 C105 0.1(6) . . . . ?
C103 C104 C105 C106 0.8(6) . . . . ?
C104 C105 C106 C101 -0.6(6) . . . . ?
C102 C101 C106 C105 -0.4(5) . . . . ?
C107 C101 C106 C105 -177.6(3) . . . . ?
N12 N11 C107 C108 0.7(3) . . . . ?
Fe1 N11 C107 C108 -166.5(2) . . . . ?
N12 N11 C107 C101 -177.9(3) . . . . ?
Fe1 N11 C107 C101 14.9(5) . . . . ?
C102 C101 C107 N11 38.5(5) . . . . ?
C106 C101 C107 N11 -144.4(3) . . . . ?
C102 C101 C107 C108 -139.8(4) . . . . ?
C106 C101 C107 C108 37.3(5) . . . . ?
N11 C107 C108 C109 -0.9(4) . . . . ?
C101 C107 C108 C109 177.6(3) . . . . ?
N11 N12 C109 C108 -0.3(3) . . . . ?
B1 N12 C109 C108 165.4(3) . . . . ?
N11 N12 C109 C110 176.9(3) . . . . ?
B1 N12 C109 C110 -17.4(5) . . . . ?
C107 C108 C109 N12 0.7(4) . . . . ?
C107 C108 C109 C110 -176.3(3) . . . . ?
N12 C109 C110 C115 134.5(3) . . . . ?
C108 C109 C110 C115 -49.0(5) . . . . ?
N12 C109 C110 C111 -47.4(5) . . . . ?
C108 C109 C110 C111 129.2(4) . . . . ?
C115 C110 C111 C112 -1.4(5) . . . . ?
C109 C110 C111 C112 -179.5(3) . . . . ?
C110 C111 C112 C113 1.0(5) . . . . ?
C111 C112 C113 C114 -0.1(6) . . . . ?
C112 C113 C114 C115 -0.3(6) . . . . ?
C111 C110 C115 C114 0.9(5) . . . . ?
C109 C110 C115 C114 179.1(3) . . . . ?
C113 C114 C115 C110 -0.1(5) . . . . ?
C121 C116 C117 C118 -1.2(5) . . . . ?
C122 C116 C117 C118 179.4(3) . . . . ?
C116 C117 C118 C119 0.0(5) . . . . ?
C117 C118 C119 C120 1.2(6) . . . . ?
C118 C119 C120 C121 -1.1(6) . . . . ?
C119 C120 C121 C116 -0.2(5) . . . . ?
C117 C116 C121 C120 1.4(5) . . . . ?
C122 C116 C121 C120 -179.3(3) . . . . ?
N22 N21 C122 C123 1.6(3) . . . . ?
Fe1 N21 C122 C123 -178.3(2) . . . . ?
N22 N21 C122 C116 -177.9(3) . . . . ?
Fe1 N21 C122 C116 2.2(5) . . . . ?
C121 C116 C122 N21 45.8(5) . . . . ?
C117 C116 C122 N21 -134.9(3) . . . . ?
C121 C116 C122 C123 -133.6(4) . . . . ?
C117 C116 C122 C123 45.7(5) . . . . ?
N21 C122 C123 C124 -1.6(4) . . . . ?
C116 C122 C123 C124 177.8(3) . . . . ?
N21 N22 C124 C123 -0.1(3) . . . . ?
B1 N22 C124 C123 176.9(3) . . . . ?
N21 N22 C124 C125 179.7(3) . . . . ?
B1 N22 C124 C125 -3.3(5) . . . . ?
C122 C123 C124 N22 1.0(3) . . . . ?
C122 C123 C124 C125 -178.7(3) . . . . ?
N22 C124 C125 C126 -37.3(5) . . . . ?
C123 C124 C125 C126 142.4(3) . . . . ?
N22 C124 C125 C130 145.8(3) . . . . ?
C123 C124 C125 C130 -34.5(5) . . . . ?
C130 C125 C126 C127 -3.1(5) . . . . ?
C124 C125 C126 C127 179.9(3) . . . . ?
C125 C126 C127 C128 2.2(5) . . . . ?
C126 C127 C128 C129 0.4(6) . . . . ?
C127 C128 C129 C130 -2.0(6) . . . . ?
C128 C129 C130 C125 1.1(5) . . . . ?
C126 C125 C130 C129 1.5(5) . . . . ?
C124 C125 C130 C129 178.7(3) . . . . ?
C136 C131 C132 C133 -1.2(5) . . . . ?
C137 C131 C132 C133 176.7(3) . . . . ?
C131 C132 C133 C134 2.4(6) . . . . ?
C132 C133 C134 C135 -1.8(7) . . . . ?
C133 C134 C135 C136 0.1(7) . . . . ?
C132 C131 C136 C135 -0.5(5) . . . . ?
C137 C131 C136 C135 -178.3(3) . . . . ?
C134 C135 C136 C131 1.1(6) . . . . ?
N32 N31 C137 C138 -0.3(3) . . . . ?
Fe1 N31 C137 C138 173.1(2) . . . . ?
N32 N31 C137 C131 178.4(3) . . . . ?
Fe1 N31 C137 C131 -8.1(5) . . . . ?
C136 C131 C137 N31 -28.5(5) . . . . ?
C132 C131 C137 N31 153.7(3) . . . . ?
C136 C131 C137 C138 150.0(4) . . . . ?
C132 C131 C137 C138 -27.8(5) . . . . ?
N31 C137 C138 C139 0.3(4) . . . . ?
C131 C137 C138 C139 -178.4(3) . . . . ?
N31 N32 C139 C138 -0.1(3) . . . . ?
B1 N32 C139 C138 173.2(3) . . . . ?
N31 N32 C139 C140 -176.8(3) . . . . ?
B1 N32 C139 C140 -3.5(5) . . . . ?
C137 C138 C139 N32 -0.2(4) . . . . ?
C137 C138 C139 C140 176.4(3) . . . . ?
N32 C139 C140 C145 -51.6(5) . . . . ?
C138 C139 C140 C145 132.3(4) . . . . ?
N32 C139 C140 C141 129.4(3) . . . . ?
C138 C139 C140 C141 -46.6(5) . . . . ?
C145 C140 C141 C142 1.7(5) . . . . ?
C139 C140 C141 C142 -179.3(3) . . . . ?
C140 C141 C142 C143 -0.5(6) . . . . ?
C141 C142 C143 C144 -0.3(6) . . . . ?
C142 C143 C144 C145 0.1(6) . . . . ?
C143 C144 C145 C140 1.1(6) . . . . ?
C141 C140 C145 C144 -2.0(5) . . . . ?
C139 C140 C145 C144 179.1(3) . . . . ?
